data_7238096
loop_
_publ_author_name
'Mehta, Goverdhan'
'Sen, Saikat'
'Venkatesan, Kailasam'

_publ_section_title
;
 Concomitant dimorphism and helical self-assembly in a C2h-symmetric
 &#x2018;locked&#x2019; cyclitol
;
_journal_issue 65
_journal_name_full CrystEngComm
_journal_page_first 398
_journal_paper_doi 10.1039/b506591g
_journal_volume 7
_journal_year 2005
_chemical_formula_iupac 'C14 H20 O4'
_chemical_formula_moiety 'C14 H20 O4'
_chemical_formula_sum 'C14 H20 O4'
_chemical_formula_weight 252.30
_chemical_melting_point 292.2(3)
_chemical_name_common
;
(4aR*,8aS*,9aR*,10aS*)-1,4,4a,5,8,8a,9,9a,10,10a-decahydro-
4a,8a,9a,10a-anthracenetetraol
;
_chemical_name_systematic
;
(4aR*,8aS*,9aR*,10aS*)-1,4,4a,5,8,8a,9,9a,10,10a-decahydro-4a,8a,9a,10a-
anthracenetetraol
;
_space_group_IT_number 2
_space_group_name_Hall '-P 1'
_space_group_name_H-M_alt 'P -1'
_symmetry_cell_setting triclinic
_symmetry_Int_Tables_number 2
_symmetry_space_group_name_Hall '-P 1'
_symmetry_space_group_name_H-M 'P -1'
_atom_sites_solution_hydrogens geom
_atom_sites_solution_primary direct
_atom_sites_solution_secondary difmap
_cell_angle_alpha 92.912(3)
_cell_angle_beta 101.065(3)
_cell_angle_gamma 91.848(4)
_cell_formula_units_Z 4
_cell_length_a 9.2811(19)
_cell_length_b 9.926(2)
_cell_length_c 13.927(3)
_cell_measurement_temperature 100.0(2)
_cell_volume 1256.4(5)
_computing_cell_refinement 'SAINT (Bruker, 1998)'
_computing_data_collection 'SMART (Bruker, 1998)'
_computing_data_reduction SAINT
_computing_molecular_graphics 'Ortep-3 for Windows (Farrugia, 1997) and CAMERON (Watkin et al., 1993)'
_computing_publication_material 'PLATON (Spek, 2003)'
_computing_structure_refinement 'SHELXL-97 (Sheldrick, 1997)'
_computing_structure_solution 'SIR92 (Altomare et al., 1994)'
_diffrn_ambient_temperature 100.0(2)
_diffrn_measured_fraction_theta_full 0.998
_diffrn_measured_fraction_theta_max 0.997
_diffrn_measurement_device_type 'CCD area detector'
_diffrn_measurement_method '\f and \w scans'
_diffrn_radiation_monochromator graphite
_diffrn_radiation_probe x-ray
_diffrn_radiation_source 'fine focus sealed tube'
_diffrn_radiation_type MoK\a
_diffrn_radiation_wavelength 0.71073
_diffrn_reflns_av_R_equivalents 0.0205
_diffrn_reflns_av_sigmaI/netI 0.0271
_diffrn_reflns_limit_h_max 11
_diffrn_reflns_limit_h_min -11
_diffrn_reflns_limit_k_max 11
_diffrn_reflns_limit_k_min -11
_diffrn_reflns_limit_l_max 16
_diffrn_reflns_limit_l_min -16
_diffrn_reflns_number 12479
_diffrn_reflns_reduction_process ' ?'
_diffrn_reflns_theta_full 25.00
_diffrn_reflns_theta_max 25.35
_diffrn_reflns_theta_min 1.49
_exptl_absorpt_coefficient_mu 0.097
_exptl_absorpt_correction_T_max 0.9828
_exptl_absorpt_correction_T_min 0.9540
_exptl_absorpt_correction_type multi-scan
_exptl_absorpt_process_details '(SADABS; Sheldrick, 1996)'
_exptl_crystal_colour colorless
_exptl_crystal_density_diffrn 1.334
_exptl_crystal_density_meas_temp 100(2)
_exptl_crystal_density_method 'Not Measured'
_exptl_crystal_description 'rectangular block-type'
_exptl_crystal_F_000 544
_exptl_crystal_size_max 0.28
_exptl_crystal_size_mid 0.20
_exptl_crystal_size_min 0.18
_refine_diff_density_max 0.373
_refine_diff_density_min -0.217
_refine_diff_density_rms 0.053
_refine_ls_extinction_method none
_refine_ls_goodness_of_fit_ref 1.021
_refine_ls_hydrogen_treatment refall
_refine_ls_matrix_type full
_refine_ls_number_parameters 485
_refine_ls_number_reflns 4580
_refine_ls_number_restraints 0
_refine_ls_restrained_S_all 1.021
_refine_ls_R_factor_all 0.0714
_refine_ls_R_factor_gt 0.0519
_refine_ls_shift/su_max 0.000
_refine_ls_shift/su_mean 0.000
_refine_ls_structure_factor_coef Fsqd
_refine_ls_weighting_details 'calc w=1/[\s^2^(Fo^2^)+(0.0761P)^2^+0.4454P] where P=(Fo^2^+2Fc^2^)/3'
_refine_ls_weighting_scheme calc
_refine_ls_wR_factor_gt 0.1322
_refine_ls_wR_factor_ref 0.1458
_reflns_number_gt 3422
_reflns_number_total 4580
_reflns_threshold_expression I>2sigma(I)
_cod_data_source_file b506591g.txt
_cod_data_source_block betapolymorph
_cod_depositor_comments
;
The following automatic conversions were performed:

data item '_chemical_melting_point' value '292.0-292.5' was changed
to '292.2(3)' -- the average value was taken and precision was
estimated.

data item '_symmetry_cell_setting' value 'Triclinic' was changed to
'triclinic' in accordance with the
/home/saulius/struct/COD-crude-data/automatic-downloads/DataCite-retrospective/RSC/depositions/lib/dictionaries/cif_core.dic
dictionary named 'cif_core.dic' version 2.4.2 last updated on
2011-04-26.

Automatic conversion script
Id: cif_fix_values 6909 2019-04-08 15:41:33Z antanas 
;
_cod_database_code 7238096

loop_
_symmetry_equiv_pos_as_xyz
x,y,z
-x,-y,-z

loop_
_atom_site_label
_atom_site_type_symbol
_atom_site_fract_x
_atom_site_fract_y
_atom_site_fract_z
_atom_site_U_iso_or_equiv
_atom_site_adp_type
_atom_site_occupancy
_atom_site_symmetry_multiplicity
_atom_site_calc_flag
C1 C 0.1834(3) 0.8427(2) 0.30572(15) 0.0396(6) Uani 1 1 d
C2 C 0.3437(2) 0.8216(2) 0.33635(14) 0.0319(5) Uani 1 1 d
C3 C 0.4270(2) 0.93892(18) 0.40139(12) 0.0241(4) Uani 1 1 d
C4 C 0.5779(2) 0.89866(19) 0.45333(14) 0.0252(4) Uani 1 1 d
C5 C 0.6647(2) 1.01000(18) 0.52305(13) 0.0243(4) Uani 1 1 d
C6 C 0.8110(2) 0.9622(2) 0.57519(16) 0.0337(5) Uani 1 1 d
C7 C 0.8867(3) 1.0621(2) 0.65460(16) 0.0410(6) Uani 1 1 d
C8 C 0.6691(2) 0.3552(2) 0.31044(14) 0.0311(5) Uani 1 1 d
C9 C 0.6038(2) 0.4456(2) 0.35830(14) 0.0324(5) Uani 1 1 d
C10 C 0.6863(2) 0.5385(2) 0.44002(14) 0.0269(4) Uani 1 1 d
C11 C 0.8363(2) 0.48898(17) 0.48390(12) 0.0199(4) Uani 1 1 d
C12 C 0.9273(2) 0.59661(18) 0.55474(13) 0.0200(4) Uani 1 1 d
C13 C 1.08140(19) 0.55461(17) 0.59858(12) 0.0193(4) Uani 1 1 d
C14 C 1.1693(2) 0.66764(19) 0.66555(13) 0.0246(4) Uani 1 1 d
C15 C 0.3666(3) 0.2808(3) -0.16950(17) 0.0399(6) Uani 1 1 d
C16 C 0.4765(3) 0.2684(2) -0.07663(16) 0.0330(5) Uani 1 1 d
C17 C 0.4556(2) 0.1374(2) -0.02752(14) 0.0263(4) Uani 1 1 d
C18 C 0.5839(2) 0.1139(2) 0.05474(14) 0.0256(4) Uani 1 1 d
C19 C 0.5685(2) -0.0185(2) 0.10444(13) 0.0248(4) Uani 1 1 d
C20 C 0.7030(2) -0.0386(3) 0.18426(16) 0.0366(6) Uani 1 1 d
C21 C 0.7128(2) -0.1780(3) 0.21739(16) 0.0391(6) Uani 1 1 d
C22 C 0.7807(2) 0.6876(3) 0.79017(16) 0.0380(6) Uani 1 1 d
C23 C 0.7783(2) 0.5498(3) 0.82690(18) 0.0418(6) Uani 1 1 d
C24 C 0.9178(2) 0.5186(2) 0.89826(13) 0.0259(4) Uani 1 1 d
C25 C 0.8941(2) 0.3937(2) 0.95486(14) 0.0277(5) Uani 1 1 d
C26 C 1.0292(2) 0.3606(2) 1.02956(13) 0.0269(5) Uani 1 1 d
C27 C 1.0005(3) 0.2371(2) 1.08436(14) 0.0325(5) Uani 1 1 d
C28 C 1.1218(3) 0.2169(2) 1.17012(15) 0.0377(6) Uani 1 1 d
O1 O 0.44124(16) 1.04767(13) 0.33730(9) 0.0273(3) Uani 1 1 d
O2 O 0.68699(16) 1.11718(14) 0.46104(9) 0.0261(3) Uani 1 1 d
O3 O 0.81150(15) 0.37098(12) 0.53566(9) 0.0220(3) Uani 1 1 d
O4 O 1.07182(14) 0.43498(12) 0.65306(9) 0.0216(3) Uani 1 1 d
O5 O 0.32009(18) 0.14445(18) 0.00968(12) 0.0503(5) Uani 1 1 d
O6 O 0.43435(14) -0.02101(14) 0.14384(10) 0.0251(3) Uani 1 1 d
O7 O 1.02931(16) 0.49538(14) 0.84005(9) 0.0298(4) Uani 1 1 d
O8 O 1.1443(2) 0.3394(2) 0.97568(12) 0.0626(6) Uani 1 1 d
H1 H 0.133(3) 0.781(2) 0.2569(17) 0.045(7) Uiso 1 1 d
H2A H 0.390(2) 0.809(2) 0.2770(17) 0.039(6) Uiso 1 1 d
H2B H 0.360(2) 0.738(2) 0.3712(15) 0.032(6) Uiso 1 1 d
H4A H 0.634(2) 0.873(2) 0.4035(16) 0.029(5) Uiso 1 1 d
H4B H 0.567(2) 0.822(2) 0.4899(15) 0.030(5) Uiso 1 1 d
H6A H 0.871(3) 0.949(2) 0.5280(17) 0.042(6) Uiso 1 1 d
H6B H 0.795(2) 0.876(2) 0.6026(15) 0.033(6) Uiso 1 1 d
H7 H 0.991(3) 1.053(2) 0.6784(17) 0.043(6) Uiso 1 1 d
H8 H 0.614(2) 0.298(2) 0.2570(16) 0.034(6) Uiso 1 1 d
H9 H 0.500(3) 0.459(2) 0.3375(16) 0.039(6) Uiso 1 1 d
H10A H 0.699(2) 0.625(2) 0.4166(15) 0.029(5) Uiso 1 1 d
H10B H 0.631(2) 0.549(2) 0.4920(16) 0.035(6) Uiso 1 1 d
H12B H 0.877(2) 0.6177(19) 0.6104(14) 0.022(5) Uiso 1 1 d
H12A H 0.936(2) 0.676(2) 0.5218(15) 0.026(5) Uiso 1 1 d
H14A H 1.152(2) 0.750(2) 0.6356(14) 0.021(5) Uiso 1 1 d
H14B H 1.130(2) 0.6763(19) 0.7275(15) 0.025(5) Uiso 1 1 d
H15 H 0.355(3) 0.363(3) -0.1919(18) 0.051(7) Uiso 1 1 d
H16A H 0.577(3) 0.277(2) -0.0842(16) 0.035(6) Uiso 1 1 d
H16B H 0.473(2) 0.343(2) -0.0293(18) 0.046(7) Uiso 1 1 d
H18A H 0.670(2) 0.114(2) 0.0326(15) 0.032(6) Uiso 1 1 d
H18B H 0.587(2) 0.191(2) 0.1006(17) 0.039(6) Uiso 1 1 d
H20A H 0.791(3) -0.012(3) 0.1608(18) 0.057(7) Uiso 1 1 d
H20B H 0.700(3) 0.025(3) 0.237(2) 0.059(8) Uiso 1 1 d
H21 H 0.782(3) -0.199(2) 0.2770(18) 0.047(7) Uiso 1 1 d
H22 H 0.705(3) 0.710(2) 0.7375(18) 0.049(7) Uiso 1 1 d
H23A H 0.699(3) 0.538(3) 0.8570(18) 0.056(8) Uiso 1 1 d
H23B H 0.769(3) 0.483(3) 0.773(2) 0.069(9) Uiso 1 1 d
H25A H 0.870(3) 0.315(2) 0.9103(18) 0.047(7) Uiso 1 1 d
H25B H 0.811(3) 0.409(2) 0.9883(18) 0.051(7) Uiso 1 1 d
H27A H 0.908(3) 0.246(2) 1.1070(16) 0.042(6) Uiso 1 1 d
H27B H 0.990(2) 0.158(2) 1.0379(16) 0.038(6) Uiso 1 1 d
H28 H 1.126(3) 0.136(2) 1.1928(17) 0.045(7) Uiso 1 1 d
H1O H 0.516(3) 1.095(2) 0.3674(18) 0.045(7) Uiso 1 1 d
H2O H 0.719(3) 1.179(3) 0.4888(17) 0.040(7) Uiso 1 1 d
H3O H 0.884(3) 0.364(2) 0.5791(18) 0.042(7) Uiso 1 1 d
H4O H 1.048(2) 0.460(2) 0.7101(18) 0.045(7) Uiso 1 1 d
H5O H 0.330(3) 0.097(3) 0.0585(19) 0.056(8) Uiso 1 1 d
H6O H 0.449(3) 0.004(2) 0.2043(19) 0.048(7) Uiso 1 1 d
H7O H 1.094(3) 0.447(3) 0.875(2) 0.071(9) Uiso 1 1 d
H8O H 1.195(3) 0.276(3) 0.9924(18) 0.058(8) Uiso 1 1 d

loop_
_atom_site_aniso_label
_atom_site_aniso_U_11
_atom_site_aniso_U_22
_atom_site_aniso_U_33
_atom_site_aniso_U_23
_atom_site_aniso_U_13
_atom_site_aniso_U_12
C1 0.0551(15) 0.0421(13) 0.0168(10) 0.0045(9) -0.0005(10) -0.0302(12)
C2 0.0543(14) 0.0279(11) 0.0135(9) -0.0045(8) 0.0119(9) -0.0210(10)
C3 0.0401(12) 0.0199(9) 0.0133(9) 0.0004(7) 0.0098(8) -0.0117(8)
C4 0.0433(12) 0.0178(10) 0.0170(9) -0.0003(8) 0.0138(9) -0.0093(8)
C5 0.0380(11) 0.0210(9) 0.0152(9) 0.0033(7) 0.0095(8) -0.0092(8)
C6 0.0390(13) 0.0340(12) 0.0298(12) 0.0110(9) 0.0103(10) -0.0076(9)
C7 0.0419(14) 0.0495(15) 0.0278(12) 0.0179(11) -0.0036(10) -0.0184(11)
C8 0.0364(12) 0.0389(12) 0.0144(9) 0.0023(9) -0.0010(8) -0.0173(10)
C9 0.0271(11) 0.0448(13) 0.0235(10) 0.0097(9) -0.0005(9) -0.0072(9)
C10 0.0271(11) 0.0321(11) 0.0230(10) 0.0038(9) 0.0088(8) -0.0028(8)
C11 0.0276(10) 0.0188(9) 0.0141(9) 0.0012(7) 0.0076(7) -0.0059(7)
C12 0.0305(10) 0.0165(9) 0.0149(9) -0.0015(7) 0.0106(8) -0.0043(7)
C13 0.0289(10) 0.0171(9) 0.0125(8) 0.0018(7) 0.0067(7) -0.0073(7)
C14 0.0381(12) 0.0218(10) 0.0139(9) -0.0016(8) 0.0079(8) -0.0106(8)
C15 0.0448(14) 0.0503(15) 0.0380(13) 0.0329(12) 0.0291(11) 0.0325(12)
C16 0.0465(14) 0.0277(11) 0.0307(11) 0.0089(9) 0.0187(10) 0.0108(10)
C17 0.0284(10) 0.0307(10) 0.0235(10) 0.0088(8) 0.0108(8) 0.0096(8)
C18 0.0312(11) 0.0292(11) 0.0154(9) -0.0001(8) 0.0032(8) -0.0039(8)
C19 0.0211(10) 0.0358(11) 0.0177(9) 0.0076(8) 0.0031(7) 0.0010(8)
C20 0.0198(11) 0.0667(16) 0.0223(11) 0.0190(11) -0.0014(8) -0.0053(10)
C21 0.0209(11) 0.0726(17) 0.0296(12) 0.0308(12) 0.0100(9) 0.0154(11)
C22 0.0251(11) 0.0670(16) 0.0268(11) 0.0262(11) 0.0084(9) 0.0183(11)
C23 0.0231(12) 0.0723(18) 0.0295(12) 0.0267(12) -0.0021(9) -0.0025(11)
C24 0.0242(10) 0.0368(11) 0.0169(9) 0.0082(8) 0.0025(7) 0.0040(8)
C25 0.0320(11) 0.0336(11) 0.0159(10) 0.0036(8) 0.0014(8) -0.0050(9)
C26 0.0323(11) 0.0333(11) 0.0186(10) 0.0089(8) 0.0103(8) 0.0111(8)
C27 0.0545(15) 0.0273(11) 0.0179(10) 0.0045(9) 0.0110(9) 0.0076(10)
C28 0.0566(15) 0.0412(13) 0.0257(11) 0.0201(10) 0.0245(11) 0.0303(12)
O1 0.0415(9) 0.0263(7) 0.0141(7) 0.0034(5) 0.0074(6) -0.0160(6)
O2 0.0408(8) 0.0222(7) 0.0153(7) 0.0010(6) 0.0088(6) -0.0165(6)
O3 0.0282(7) 0.0238(7) 0.0134(6) 0.0034(5) 0.0045(6) -0.0117(6)
O4 0.0323(7) 0.0211(7) 0.0125(6) 0.0038(5) 0.0075(5) -0.0067(5)
O5 0.0540(10) 0.0703(12) 0.0454(10) 0.0410(9) 0.0396(8) 0.0475(9)
O6 0.0263(7) 0.0386(8) 0.0143(7) 0.0074(6) 0.0109(5) 0.0107(6)
O7 0.0401(9) 0.0392(8) 0.0148(7) 0.0092(6) 0.0128(6) 0.0152(7)
O8 0.0894(14) 0.0763(13) 0.0463(10) 0.0432(10) 0.0532(10) 0.0676(12)

loop_
_atom_type_symbol
_atom_type_description
_atom_type_scat_dispersion_real
_atom_type_scat_dispersion_imag
_atom_type_scat_source
O O 0.0106 0.0060 'International Tables Vol C Tables 4.2.6.8 and 6.1.1.4'
H H 0.0000 0.0000 'International Tables Vol C Tables 4.2.6.8 and 6.1.1.4'
C C 0.0033 0.0016 'International Tables Vol C Tables 4.2.6.8 and 6.1.1.4'

loop_
_geom_angle_atom_site_label_1
_geom_angle_atom_site_label_2
_geom_angle_atom_site_label_3
_geom_angle
_geom_angle_site_symmetry_1
_geom_angle_site_symmetry_3
C1 C2 C3 113.34(19) . .
C1 C2 H2B 110.6(12) . .
C1 C2 H2A 110.1(12) . .
C1 C7 C6 122.8(2) 2_676 .
C1 C7 H7 120.0(14) 2_676 .
C2 C3 C5 110.01(16) . 2_676
C2 C1 H1 115.2(14) . .
C3 O1 H1O 104.0(16) . .
C3 C2 H2A 108.0(12) . .
C3 C2 H2B 108.8(12) . .
C3 C4 C5 114.17(16) . .
C3 C4 H4B 109.4(12) . .
C3 C4 H4A 107.9(12) . .
C4 C3 C2 111.51(16) . .
C4 C5 C3 110.34(15) . 2_676
C4 C3 C5 110.53(15) . 2_676
C5 C4 H4B 108.3(12) . .
C5 C4 H4A 109.1(12) . .
C5 O2 H2O 112.8(19) . .
C5 C6 H6A 107.9(14) . .
C5 C6 H6B 108.7(12) . .
C6 C5 C4 111.63(17) . .
C6 C7 H7 117.2(14) . .
C6 C5 C3 110.33(16) . 2_676
C7 C6 C5 112.19(19) . .
C7 C6 H6B 110.0(12) . .
C7 C6 H6A 109.2(14) . .
C7 C1 C2 123.9(2) 2_676 .
C7 C1 H1 120.9(14) 2_676 .
C8 C9 C10 122.65(19) . .
C8 C9 H9 120.1(13) . .
C8 C14 C13 113.20(16) 2_766 .
C8 C14 H14B 109.6(11) 2_766 .
C8 C14 H14A 110.6(12) 2_766 .
C9 C8 C14 123.67(18) . 2_766
C9 C8 H8 121.2(13) . .
C9 C10 C11 112.92(17) . .
C9 C10 H10A 109.4(12) . .
C9 C10 H10B 110.5(12) . .
C10 C11 C12 111.43(15) . .
C10 C9 H9 117.0(13) . .
C10 C11 C13 110.12(15) . 2_766
C11 O3 H3O 107.8(17) . .
C11 C12 H12B 109.6(11) . .
C11 C12 H12A 109.2(12) . .
C11 C10 H10A 108.6(13) . .
C11 C10 H10B 107.9(13) . .
C12 C13 C14 111.70(15) . .
C12 C13 C11 110.25(14) . 2_766
C12 C11 C13 110.73(14) . 2_766
C13 C14 H14A 108.6(11) . .
C13 C14 H14B 108.7(11) . .
C13 O4 H4O 107.9(15) . .
C13 C12 C11 113.91(15) . .
C13 C12 H12B 107.2(11) . .
C13 C12 H12A 108.4(12) . .
C14 C13 C11 110.29(14) . 2_766
C14 C8 H8 115.2(12) 2_766 .
C15 C21 C20 123.1(2) 2_655 .
C15 C21 H21 116.0(14) 2_655 .
C15 C16 C17 113.0(2) . .
C15 C16 H16A 114.1(13) . .
C15 C16 H16B 111.7(14) . .
C16 C17 C19 109.71(16) . 2_655
C16 C15 H15 117.0(16) . .
C17 C16 H16B 108.0(14) . .
C17 C16 H16A 108.2(13) . .
C17 O5 H5O 106.5(17) . .
C17 C18 C19 113.73(16) . .
C17 C18 H18A 111.1(13) . .
C17 C18 H18B 104.7(13) . .
C18 C19 C17 109.81(15) . 2_655
C18 C17 C16 112.19(17) . .
C18 C17 C19 110.71(16) . 2_655
C19 O6 H6O 112.8(16) . .
C19 C18 H18A 107.8(14) . .
C19 C18 H18B 111.1(13) . .
C19 C20 H20B 107.3(16) . .
C19 C20 H20A 109.1(15) . .
C20 C19 C17 110.63(17) . 2_655
C20 C21 H21 121.0(14) . .
C20 C19 C18 111.30(16) . .
C21 C20 C19 113.75(19) . .
C21 C20 H20A 110.4(15) . .
C21 C20 H20B 111.2(16) . .
C21 C15 C16 123.4(2) 2_655 .
C21 C15 H15 119.6(16) 2_655 .
C22 C28 C27 123.2(2) 2_767 .
C22 C28 H28 120.3(16) 2_767 .
C22 C23 H23A 109.8(16) . .
C22 C23 C24 113.8(2) . .
C22 C23 H23B 109.8(17) . .
C23 C22 H22 119.0(15) . .
C23 C24 C26 110.87(18) . 2_767
C23 C24 C25 111.41(17) . .
C24 C23 H23B 106.1(17) . .
C24 C23 H23A 108.8(16) . .
C24 C25 H25B 108.2(14) . .
C24 C25 H25A 110.2(14) . .
C24 O7 H7O 105.5(19) . .
C25 C26 C24 111.08(16) . 2_767
C26 O8 H8O 114.4(18) . .
C26 C25 C24 113.48(16) . .
C26 C25 H25B 109.8(14) . .
C26 C27 H27B 107.9(13) . .
C26 C25 H25A 106.3(14) . .
C26 C27 H27A 109.0(13) . .
C26 C24 C25 109.69(15) 2_767 .
C27 C26 C25 111.69(17) . .
C27 C26 C24 110.37(15) . 2_767
C27 C28 H28 116.5(16) . .
C28 C27 C26 112.65(19) . .
C28 C27 H27B 109.5(13) . .
C28 C27 H27A 109.5(13) . .
C28 C22 C23 123.2(2) 2_767 .
C28 C22 H22 117.7(15) 2_767 .
O1 C3 C5 107.66(14) . 2_676
O1 C3 C4 110.48(15) . .
O1 C3 C2 106.50(14) . .
O2 C5 C6 110.36(15) . .
O2 C5 C4 104.73(14) . .
O2 C5 C3 109.30(15) . 2_676
O3 C11 C10 106.84(14) . .
O3 C11 C12 109.83(14) . .
O3 C11 C13 107.75(13) . 2_766
O4 C13 C12 109.56(14) . .
O4 C13 C14 109.83(14) . .
O4 C13 C11 104.99(13) . 2_766
O5 C17 C18 110.53(16) . .
O5 C17 C16 107.65(15) . .
O5 C17 C19 105.81(16) . 2_655
O6 C19 C20 111.23(15) . .
O6 C19 C18 109.89(15) . .
O6 C19 C17 103.72(14) . 2_655
O7 C24 C23 106.54(16) . .
O7 C24 C26 107.87(15) . 2_767
O7 C24 C25 110.37(16) . .
O8 C26 C27 111.35(16) . .
O8 C26 C25 106.30(16) . .
O8 C26 C24 105.83(17) . 2_767
H2B C2 H2A 105.6(17) . .
H4B C4 H4A 107.8(17) . .
H6B C6 H6A 108.8(18) . .
H10A C10 H10B 107.4(17) . .
H12B C12 H12A 108.3(16) . .
H14B C14 H14A 105.8(16) . .
H16A C16 H16B 101.0(18) . .
H18A C18 H18B 108.4(18) . .
H20A C20 H20B 104(2) . .
H23B C23 H23A 108(2) . .
H25B C25 H25A 109(2) . .
H27B C27 H27A 108.1(19) . .

loop_
_geom_bond_atom_site_label_1
_geom_bond_atom_site_label_2
_geom_bond_distance
_geom_bond_site_symmetry_2
C1 C7 1.321(4) 2_676
C1 H1 0.93(2) .
C2 C1 1.492(3) .
C2 C3 1.530(2) .
C2 H2A 1.01(2) .
C2 H2B 0.98(2) .
C3 C5 1.551(3) 2_676
C4 C3 1.524(3) .
C4 C5 1.532(2) .
C4 H4A 0.97(2) .
C4 H4B 0.95(2) .
C6 C7 1.499(3) .
C6 C5 1.515(3) .
C6 H6A 0.95(2) .
C6 H6B 0.97(2) .
C7 H7 0.97(2) .
C8 C9 1.322(3) .
C8 C14 1.500(3) 2_766
C8 H8 0.96(2) .
C9 H9 0.97(2) .
C10 C9 1.498(3) .
C10 C11 1.517(3) .
C10 H10A 0.94(2) .
C10 H10B 0.96(2) .
C12 C13 1.523(3) .
C12 C11 1.531(2) .
C12 H12B 1.00(2) .
C12 H12A 0.94(2) .
C13 C14 1.529(2) .
C13 C11 1.548(2) 2_766
C14 H14A 0.94(2) .
C14 H14B 1.00(2) .
C15 C21 1.312(4) 2_655
C15 H15 0.89(3) .
C16 C15 1.499(3) .
C16 H16A 0.96(2) .
C16 H16B 0.97(2) .
C17 C16 1.524(3) .
C17 C19 1.534(3) 2_655
C18 C17 1.519(3) .
C18 C19 1.531(3) .
C18 H18A 0.91(2) .
C18 H18B 0.97(2) .
C19 C20 1.530(3) .
C20 H20A 0.97(3) .
C20 H20B 0.95(3) .
C21 C20 1.481(3) .
C21 H21 0.98(2) .
C22 C28 1.313(3) 2_767
C22 C23 1.485(3) .
C22 H22 0.96(2) .
C23 H23A 0.92(3) .
C23 H23B 0.97(3) .
C24 C23 1.524(3) .
C24 C26 1.530(3) 2_767
C25 C26 1.524(3) .
C25 C24 1.535(3) .
C25 H25A 0.96(2) .
C25 H25B 0.99(2) .
C26 C24 1.530(3) 2_767
C27 C28 1.502(3) .
C27 C26 1.519(3) .
C27 H27A 0.97(2) .
C27 H27B 0.98(2) .
C28 H28 0.88(2) .
O1 C3 1.454(2) .
O1 H1O 0.85(2) .
O2 C5 1.438(2) .
O2 H2O 0.73(3) .
O3 C11 1.441(2) .
O3 H3O 0.82(2) .
O4 C13 1.451(2) .
O4 H4O 0.89(2) .
O5 C17 1.451(2) .
O5 H5O 0.84(3) .
O6 C19 1.454(2) .
O6 H6O 0.85(3) .
O7 C24 1.449(2) .
O7 H7O 0.87(3) .
O8 C26 1.433(2) .
O8 H8O 0.82(3) .

loop_
_geom_torsion_atom_site_label_1
_geom_torsion_atom_site_label_2
_geom_torsion_atom_site_label_3
_geom_torsion_atom_site_label_4
_geom_torsion
_geom_torsion_site_symmetry_1
_geom_torsion_site_symmetry_4
C1 C2 C3 O1 -75.02(19) . .
C1 C2 C3 C4 164.39(16) . .
C1 C2 C3 C5 41.4(2) . 2_676
C3 C4 C5 O2 -62.71(19) . .
C3 C4 C5 C6 177.86(15) . .
C3 C4 C5 C3 54.8(2) . 2_676
C3 C2 C1 C7 -13.1(3) . 2_676
C5 C4 C3 O1 64.16(19) . .
C5 C4 C3 C2 -177.61(15) . .
C5 C4 C3 C5 -54.9(2) . 2_676
C5 C6 C7 C1 19.6(3) . 2_676
C7 C6 C5 O2 72.8(2) . .
C7 C6 C5 C4 -171.20(16) . .
C7 C6 C5 C3 -48.1(2) . 2_676
C9 C10 C11 O3 -69.55(19) . .
C9 C10 C11 C12 170.48(15) . .
C9 C10 C11 C13 47.2(2) . 2_766
C11 C12 C13 O4 -60.26(18) . .
C11 C12 C13 C14 177.80(14) . .
C11 C12 C13 C11 54.8(2) . 2_766
C11 C13 C14 C8 -42.4(2) 2_766 2_766
C11 C10 C9 C8 -19.3(3) . .
C12 C13 C14 C8 -165.35(15) . 2_766
C13 C12 C11 O3 63.82(18) . .
C13 C12 C11 C10 -177.99(15) . .
C13 C12 C11 C13 -55.1(2) . 2_766
C14 C8 C9 C10 2.1(3) 2_766 .
C15 C21 C20 C19 13.9(3) 2_655 .
C17 C16 C15 C21 -17.1(3) . 2_655
C17 C19 C20 C21 -42.9(2) 2_655 .
C17 C18 C19 O6 -58.2(2) . .
C17 C18 C19 C20 178.17(17) . .
C17 C18 C19 C17 55.3(2) . 2_655
C18 C19 C20 C21 -165.29(18) . .
C18 C17 C16 C15 168.95(17) . .
C19 C17 C16 C15 45.5(2) 2_655 .
C19 C18 C17 O5 61.1(2) . .
C19 C18 C17 C16 -178.74(16) . .
C19 C18 C17 C19 -55.8(2) . 2_655
C24 C25 C26 O8 -58.8(2) . .
C24 C25 C26 C27 179.55(16) . .
C24 C25 C26 C24 55.9(2) . 2_767
C25 C24 C23 C22 164.32(19) . .
C26 C27 C28 C22 17.8(3) . 2_767
C26 C25 C24 O7 63.6(2) . .
C26 C24 C23 C22 41.9(3) 2_767 .
C26 C25 C24 C23 -178.25(18) . .
C26 C25 C24 C26 -55.1(2) . 2_767
C28 C27 C26 O8 71.5(2) . .
C28 C27 C26 C25 -169.81(17) . .
C28 C27 C26 C24 -45.7(2) . 2_767
C28 C22 C23 C24 -13.6(3) 2_767 .
O4 C13 C14 C8 72.87(19) . 2_766
O5 C17 C16 C15 -69.2(2) . .
O6 C19 C20 C21 71.8(2) . .
O7 C24 C23 C22 -75.3(2) . .
